data_2006043
loop_
_publ_author_name
'Nishi, F.'

_publ_section_title
;
 Strontium Metagermanate, SrGeO~3~
;
_journal_issue 4
_journal_name_full 'Acta Crystallographica Section C'
_journal_page_first 399
_journal_page_last 401
_journal_paper_doi 10.1107/S0108270196013960
_journal_volume 53
_journal_year 1997
_chemical_formula_iupac 'Sr Ge O3'
_chemical_formula_sum 'Ge O3 Sr'
_chemical_formula_weight 208.21
_space_group_IT_number 15
_symmetry_cell_setting monoclinic
_symmetry_space_group_name_Hall '-C 2yc'
_symmetry_space_group_name_H-M 'C 1 2/c 1'
_atom_type_scat_source IntTabIV
_cell_angle_alpha 90
_cell_angle_beta 111.30(2)
_cell_angle_gamma 90
_cell_formula_units_Z 12
_cell_length_a 12.533(3)
_cell_length_b 7.262(1)
_cell_length_c 11.259(3)
_cell_measurement_reflns_used 24
_cell_measurement_temperature 293
_cell_measurement_theta_max 35.8
_cell_measurement_theta_min 19.8
_cell_volume 954.7(4)
_diffrn_measurement_device 'Rigaku AFC-5'
_diffrn_measurement_method '\w/2\q scans'
_diffrn_radiation_type MoK\a
_diffrn_radiation_wavelength 0.71073
_diffrn_reflns_av_R_equivalents 0.046
_diffrn_reflns_limit_h_max 17
_diffrn_reflns_limit_h_min -19
_diffrn_reflns_limit_k_max 10
_diffrn_reflns_limit_k_min -10
_diffrn_reflns_limit_l_max 18
_diffrn_reflns_limit_l_min 0
_diffrn_reflns_number 4619
_diffrn_reflns_theta_max 35.0
_diffrn_standards_decay_% 0.5
_diffrn_standards_interval_count 150
_diffrn_standards_number 3
_exptl_absorpt_coefficient_mu 27.31
_exptl_absorpt_correction_T_max 0.157
_exptl_absorpt_correction_T_min 0.117
_exptl_absorpt_correction_type sphere
_exptl_crystal_colour colourless
_exptl_crystal_density_diffrn 4.35
_exptl_crystal_density_meas ?
_exptl_crystal_description Sphere
_exptl_crystal_size_rad 0.14
_refine_diff_density_max 0.40
_refine_diff_density_min -0.41
_refine_ls_extinction_coef 3.79E-6
_refine_ls_extinction_method 'isotropic (Zachariasen, 1963)'
_refine_ls_goodness_of_fit_obs 1.37
_refine_ls_number_parameters 72
_refine_ls_number_reflns 1356
_refine_ls_R_factor_obs 0.048
_refine_ls_shift/esd_max 0.06
_refine_ls_structure_factor_coef F
_refine_ls_weighting_details w=1/\s^2^(F)
_refine_ls_weighting_scheme calc
_refine_ls_wR_factor_obs 0.033
_reflns_number_observed 1356
_reflns_number_total 1529
_reflns_observed_criterion I>3\s(I)
_cod_data_source_file br1159.cif
_cod_data_source_block a
_cod_depositor_comments
;
The following automatic conversions were performed:

'_exptl_crystal_density_meas' value 'not measured' was changed to '?'
- the value is perceived as not measured.

Automatic conversion script
Id: cif_fix_values 3008 2015-01-20 13:52:24Z robertas 

The following automatic conversions were performed:

'_refine_ls_weighting_scheme' value 'w=1/\s^2^(F)' was changed to
'calc'. New tag '_refine_ls_weighting_details' was created. The value
of the new tag was set to 'w=1/\s^2^(F)'.

Automatic conversion script
Id: cif_fix_values 3143 2015-03-26 13:38:13Z robertas 
;
_cod_original_sg_symbol_H-M 'C 2/c'
_cod_database_code 2006043

loop_
_symmetry_equiv_pos_as_xyz
x,y,z
1/2+x,1/2+y,z
x,-y,1/2+z
1/2+x,1/2-y,1/2+z
-x,-y,-z
1/2-x,1/2-y,-z
-x,y,1/2-z
1/2-x,1/2+y,1/2-z

loop_
_atom_site_aniso_label
_atom_site_aniso_U_11
_atom_site_aniso_U_12
_atom_site_aniso_U_13
_atom_site_aniso_U_22
_atom_site_aniso_U_23
_atom_site_aniso_U_33
Sr(1) .0104(4) .0009(4) .0048(3) .0093(4) -.0004(5) .0112(4)
Sr(2) .0092(6) .0013(6) .0049(5) .0118(7) -.0012(6) .0121(7)
Ge(1) .0077(4) .0006(4) .0043(4) .0080(5) .0003(4) .0098(5)
Ge(2) .0094(7) .0 .0044(6) .0071(7) .0 .0095(7)
O(1) .011(3) .000(3) .004(2) .012(4) .002(3) .009(3)
O(2) .013(3) .005(3) .007(3) .016(4) .006(3) .018(4)
O(3) .011(3) .000(2) .004(3) .006(3) -.000(3) .019(3)
O(4) .014(3) -.001(3) .008(3) .013(3) -.008(3) .015(3)
O(5) .016(5) .0 .002(4) .002(4) .0 .018(5)

loop_
_atom_site_label
_atom_site_fract_x
_atom_site_fract_y
_atom_site_fract_z
_atom_site_U_iso_or_equiv
Sr(1) .08596(8) .24326(14) .49931(10) 0.0101(3)
Sr(2) .25 .25 0 0.0107(3)
Ge(1) .12921(8) .45256(13) .24627(9) 0.0082(2)
Ge(2) 0 .84276(19) .25 0.0086(3)
O(1) .1262(5) .4063(8) .0959(6) 0.011(1)
O(2) .2273(5) .4022(9) .3927(6) 0.016(2)
O(3) .1130(5) .6965(7) .2483(6) 0.013(2)
O(4) .0503(5) .9394(9) .3969(6) 0.013(2)
O(5) 0 .3523(12) .25 0.014(2)

loop_
_geom_angle_atom_site_label_1
_geom_angle_atom_site_label_2
_geom_angle_atom_site_label_3
_geom_angle_site_symmetry_1
_geom_angle_site_symmetry_3
_geom_angle
_geom_angle_publ_flag
O(2) Ge(1) O(1) . . 131.7(3) yes
O(2) Ge(1) O(3) . . 104.3(3) yes
O(2) Ge(1) O(5) . . 103.4(2) yes
O(1) Ge(1) O(3) . . 104.2(3) yes
O(1) Ge(1) O(5) . . 104.4(2) yes
O(3) Ge(1) O(5) . . 107.2(3) yes
O(4) Ge(2) O(4) . 7_555 131.0(3) yes
O(4) Ge(2) O(3) . . 104.1(3) yes
O(4) Ge(2) O(3) . 7_555 104.6(3) yes
O(4) Ge(2) O(3) 7_555 . 104.6(3) yes
O(4) Ge(2) O(3) 7_555 7_555 104.1(3) yes
O(3) Ge(2) O(3) . 7_555 106.5(3) yes
Ge(2) O(3) Ge(1) . . 133.5(3) yes
Ge(1) O(5) Ge(1) . 7_555 132.0(5) yes

loop_
_geom_bond_atom_site_label_1
_geom_bond_site_symmetry_1
_geom_bond_atom_site_label_2
_geom_bond_site_symmetry_2
_geom_bond_distance
_geom_bond_publ_flag
Sr(1) . O(2) 6_556 2.451(6) yes
Sr(1) . O(4) 1_545 2.454(6) yes
Sr(1) . O(2) . 2.730(6) yes
Sr(1) . O(5) . 2.733(3) yes
Sr(1) . O(3) 3_565 2.734(7) yes
Sr(1) . O(4) 5_566 2.737(6) yes
Sr(1) . O(1) 3_565 2.741(6) yes
Sr(1) . O(1) 7_555 2.748(7) yes
Sr(2) . O(1) . 2.466(6) yes
Sr(2) . O(1) 6_555 2.466(6) yes
Sr(2) . O(4) 3_564 2.719(6) yes
Sr(2) . O(4) 8_545 2.719(6) yes
Sr(2) . O(3) 3_564 2.756(6) yes
Sr(2) . O(3) 8_545 2.756(6) yes
Sr(2) . O(2) 3_564 2.770(6) yes
Sr(2) . O(2) 8_545 2.770(6) yes
Ge(1) . O(2) . 1.700(6) yes
Ge(1) . O(1) . 1.713(6) yes
Ge(1) . O(3) . 1.784(5) yes
Ge(1) . O(5) . 1.790(4) yes
Ge(2) . O(4) . 1.694(6) yes
Ge(2) . O(4) 7_555 1.694(6) yes
Ge(2) . O(3) . 1.776(5) yes
Ge(2) . O(3) 7_555 1.776(5) yes
